data_7721078
loop_
_publ_author_name
'Kong, Yin-Cong'
'Yang, Zi'
'Liu, Yi'
'Wang, Chen'
'Sun, Rong'
'Sun, Zheng'
'Wang, Bing-Wu'
'Gao, Song'

_publ_section_title
;
 A dysprosium alkylidene single molecule magnet.
;
_journal_issue 19
_journal_name_full 'Dalton transactions (Cambridge, England : 2003)'
_journal_page_first 7492
_journal_page_last 7496
_journal_paper_doi 10.1039/d6dt00641h
_journal_volume 55
_journal_year 2026
_chemical_formula_moiety 'C25 H42 Cl2 Dy N3 O'
_chemical_formula_sum 'C25 H42 Cl2 Dy N3 O'
_chemical_formula_weight 634.01
_space_group_crystal_system triclinic
_space_group_IT_number 2
_space_group_name_Hall '-P 1'
_space_group_name_H-M_alt 'P -1'
_atom_sites_solution_hydrogens geom
_atom_sites_solution_primary iterative
_audit_creation_date 2025-02-22
_audit_creation_method
;
Olex2 1.5
(compiled 2023.08.24 svn.re1ec1418 for OlexSys, GUI svn.r6817)
;
_audit_update_record
;
2026-01-22 deposited with the CCDC.	2026-04-20 downloaded from the CCDC.
;
_cell_angle_alpha 75.400(2)
_cell_angle_beta 73.024(2)
_cell_angle_gamma 75.3690(10)
_cell_formula_units_Z 2
_cell_length_a 10.3923(4)
_cell_length_b 10.9758(4)
_cell_length_c 13.5542(5)
_cell_measurement_reflns_used 9877
_cell_measurement_temperature 200.00
_cell_measurement_theta_max 72.43
_cell_measurement_theta_min 3.02
_cell_volume 1403.92(9)
_computing_cell_refinement 'SAINT V8.40B (?, 2016)'
_computing_data_reduction 'SAINT V8.40B (?, 2016)'
_computing_molecular_graphics 'Olex2 1.5 (Dolomanov et al., 2009)'
_computing_publication_material 'Olex2 1.5 (Dolomanov et al., 2009)'
_computing_structure_refinement 'SHELXL 2018/3 (Sheldrick, 2015)'
_computing_structure_solution 'olex2.solve 1.5 (Bourhis et al., 2015)'
_diffrn_ambient_temperature 200.00
_diffrn_measured_fraction_theta_full 0.987
_diffrn_measured_fraction_theta_max 0.988
_diffrn_measurement_device_type 'Bruker APEX-II CCD'
_diffrn_measurement_method '\f and \w scans'
_diffrn_radiation_type GaK\a
_diffrn_radiation_wavelength 1.34138
_diffrn_reflns_av_R_equivalents 0.0905
_diffrn_reflns_av_unetI/netI 0.0607
_diffrn_reflns_Laue_measured_fraction_full 0.987
_diffrn_reflns_Laue_measured_fraction_max 0.988
_diffrn_reflns_limit_h_max 12
_diffrn_reflns_limit_h_min -12
_diffrn_reflns_limit_k_max 13
_diffrn_reflns_limit_k_min -13
_diffrn_reflns_limit_l_max 16
_diffrn_reflns_limit_l_min -16
_diffrn_reflns_number 28925
_diffrn_reflns_point_group_measured_fraction_full 0.987
_diffrn_reflns_point_group_measured_fraction_max 0.988
_diffrn_reflns_theta_full 53.594
_diffrn_reflns_theta_max 54.998
_diffrn_reflns_theta_min 3.022
_exptl_absorpt_coefficient_mu 15.035
_exptl_absorpt_correction_T_max 0.7536
_exptl_absorpt_correction_T_min 0.2300
_exptl_absorpt_correction_type none
_exptl_absorpt_process_details
;
SADABS-2016/2 (Bruker,2016/2) was used for absorption correction.
wR2(int) was 0.1764 before and 0.0895 after correction.
The Ratio of minimum to maximum transmission is 0.3052.
The \l/2 correction factor is Not present.
;
_exptl_crystal_colour yellow
_exptl_crystal_colour_primary yellow
_exptl_crystal_density_diffrn 1.500
_exptl_crystal_description block
_exptl_crystal_F_000 642
_exptl_crystal_size_max 0.13
_exptl_crystal_size_mid 0.12
_exptl_crystal_size_min 0.11
_refine_diff_density_max 1.701
_refine_diff_density_min -1.870
_refine_diff_density_rms 0.136
_refine_ls_extinction_coef 0.0107(7)
_refine_ls_extinction_expression Fc^*^=kFc[1+0.001xFc^2^\l^3^/sin(2\q)]^-1/4^
_refine_ls_extinction_method 'SHELXL-2018/3 (Sheldrick 2018)'
_refine_ls_goodness_of_fit_ref 1.080
_refine_ls_hydrogen_treatment constr
_refine_ls_matrix_type full
_refine_ls_number_parameters 298
_refine_ls_number_reflns 5300
_refine_ls_number_restraints 0
_refine_ls_restrained_S_all 1.080
_refine_ls_R_factor_all 0.0460
_refine_ls_R_factor_gt 0.0430
_refine_ls_shift/su_max 0.002
_refine_ls_shift/su_mean 0.000
_refine_ls_structure_factor_coef Fsqd
_refine_ls_weighting_details 'w=1/[\s^2^(Fo^2^)+(0.0734P)^2^] where P=(Fo^2^+2Fc^2^)/3'
_refine_ls_weighting_scheme calc
_refine_ls_wR_factor_gt 0.1109
_refine_ls_wR_factor_ref 0.1142
_reflns_Friedel_coverage 0.000
_reflns_number_gt 4876
_reflns_number_total 5300
_reflns_threshold_expression 'I > 2\s(I)'
_cod_data_source_file d6dt00641h2.cif
_cod_data_source_block 230608d_0m
_cod_database_code 7721078
_shelx_shelxl_version_number 2018/3
_shelx_space_group_comment
;
The symmetry employed for this shelxl refinement is uniquely defined
by the following loop, which should always be used as a source of
symmetry information in preference to the above space-group names.
They are only intended as comments.
;
_shelx_estimated_absorpt_t_max 0.289
_shelx_estimated_absorpt_t_min 0.245
_olex2_refinement_description
;
1. Fixed Uiso
 At 1.2 times of:
  All C(H) groups, All C(H,H) groups
 At 1.5 times of:
  All C(H,H,H) groups
2.a Ternary CH refined with riding coordinates:
 C7(H7), C10(H10)
2.b Secondary CH2 refined with riding coordinates:
 C18(H18a,H18b), C19(H19a,H19b), C25(H25a,H25b), C24(H24a,H24b), C23(H23a,
 H23b), C22(H22a,H22b)
2.c Aromatic/amide H refined with riding coordinates:
 C15(H15), C5(H5), C4(H4), C3(H3)
2.d Idealised Me refined as rotating group:
 C17(H17a,H17b,H17c), C13(H13a,H13b,H13c), C21(H21a,H21b,H21c), C20(H20a,H20b,
 H20c), C8(H8a,H8b,H8c), C9(H9a,H9b,H9c), C12(H12a,H12b,H12c), C11(H11a,H11b,
 H11c)
;
_olex2_submission_special_instructions 'No special instructions were received'

loop_
_space_group_symop_operation_xyz
'x, y, z'
'-x, -y, -z'

loop_
_atom_site_label
_atom_site_type_symbol
_atom_site_fract_x
_atom_site_fract_y
_atom_site_fract_z
_atom_site_U_iso_or_equiv
_atom_site_adp_type
_atom_site_occupancy
_atom_site_site_symmetry_order
_atom_site_calc_flag
_atom_site_refinement_flags_posn
_atom_site_refinement_flags_adp
_atom_site_refinement_flags_occupancy
_atom_site_disorder_assembly
_atom_site_disorder_group
Dy1 Dy 0.72023(2) 0.36457(2) 0.71579(2) 0.02386(14) Uani 1 1 d . . . . .
Cl1 Cl 0.98455(13) 0.31528(13) 0.65101(11) 0.0391(3) Uani 1 1 d . . . . .
Cl2 Cl 0.47328(13) 0.40181(13) 0.83406(11) 0.0358(3) Uani 1 1 d . . . . .
O1 O 0.7783(4) 0.3705(4) 0.8788(3) 0.0390(9) Uani 1 1 d . . . . .
N1 N 0.6955(4) 0.1777(4) 0.6738(3) 0.0254(9) Uani 1 1 d . . . . .
N2 N 0.6851(4) 0.4483(4) 0.5482(3) 0.0286(9) Uani 1 1 d . . . . .
N3 N 0.6986(5) 0.6062(4) 0.6784(4) 0.0372(10) Uani 1 1 d . . . . .
C17 C 0.7608(7) 0.4526(6) 0.3578(4) 0.0422(14) Uani 1 1 d . . . . .
H17A H 0.673485 0.501035 0.342546 0.063 Uiso 1 1 calc R U . . .
H17B H 0.803061 0.390859 0.310914 0.063 Uiso 1 1 calc R U . . .
H17C H 0.822356 0.511902 0.346880 0.063 Uiso 1 1 calc R U . . .
C16 C 0.7357(5) 0.3820(5) 0.4702(4) 0.0303(11) Uani 1 1 d . . . . .
C15 C 0.7668(5) 0.2479(5) 0.4855(4) 0.0327(11) Uani 1 1 d . . . . .
H15 H 0.813961 0.214523 0.423586 0.039 Uiso 1 1 calc R U . . .
C14 C 0.7396(5) 0.1540(5) 0.5776(4) 0.0290(11) Uani 1 1 d . . . . .
C13 C 0.7675(7) 0.0187(5) 0.5590(5) 0.0415(14) Uani 1 1 d . . . . .
H13A H 0.864716 -0.019354 0.553756 0.062 Uiso 1 1 calc R U . . .
H13B H 0.744483 0.020274 0.493454 0.062 Uiso 1 1 calc R U . . .
H13C H 0.711304 -0.032641 0.617695 0.062 Uiso 1 1 calc R U . . .
C18 C 0.6433(6) 0.5890(5) 0.5175(5) 0.0399(13) Uani 1 1 d . . . . .
H18A H 0.566837 0.608862 0.482782 0.048 Uiso 1 1 calc R U . . .
H18B H 0.721176 0.624887 0.467051 0.048 Uiso 1 1 calc R U . . .
C19 C 0.5991(6) 0.6481(5) 0.6128(5) 0.0431(14) Uani 1 1 d . . . . .
H19A H 0.584942 0.742650 0.590445 0.052 Uiso 1 1 calc R U . . .
H19B H 0.510110 0.625880 0.655471 0.052 Uiso 1 1 calc R U . . .
C21 C 0.6436(8) 0.6685(6) 0.7717(5) 0.0527(17) Uani 1 1 d . . . . .
H21A H 0.709157 0.641135 0.816030 0.079 Uiso 1 1 calc R U . . .
H21B H 0.556143 0.643597 0.811968 0.079 Uiso 1 1 calc R U . . .
H21C H 0.629363 0.761964 0.748449 0.079 Uiso 1 1 calc R U . . .
C20 C 0.8318(7) 0.6438(6) 0.6183(5) 0.0467(15) Uani 1 1 d . . . . .
H20A H 0.865961 0.607286 0.554396 0.070 Uiso 1 1 calc R U . . .
H20B H 0.898291 0.611485 0.661789 0.070 Uiso 1 1 calc R U . . .
H20C H 0.818815 0.737606 0.599028 0.070 Uiso 1 1 calc R U . . .
C1 C 0.6520(5) 0.0757(4) 0.7599(4) 0.0226(10) Uani 1 1 d . . . . .
C6 C 0.5139(5) 0.0609(4) 0.7876(4) 0.0262(10) Uani 1 1 d . . . . .
C5 C 0.4745(6) -0.0361(5) 0.8717(4) 0.0331(12) Uani 1 1 d . . . . .
H5 H 0.382678 -0.048849 0.890099 0.040 Uiso 1 1 calc R U . . .
C4 C 0.5648(6) -0.1144(5) 0.9291(4) 0.0344(12) Uani 1 1 d . . . . .
H4 H 0.534701 -0.177906 0.987855 0.041 Uiso 1 1 calc R U . . .
C3 C 0.6995(6) -0.0989(5) 0.8999(4) 0.0343(12) Uani 1 1 d . . . . .
H3 H 0.762518 -0.154303 0.937915 0.041 Uiso 1 1 calc R U . . .
C2 C 0.7448(5) -0.0047(5) 0.8168(4) 0.0284(11) Uani 1 1 d . . . . .
C7 C 0.8954(6) 0.0040(5) 0.7885(5) 0.0373(13) Uani 1 1 d . . . . .
H7 H 0.910497 0.076006 0.726874 0.045 Uiso 1 1 calc R U . . .
C8 C 0.9359(7) 0.0341(7) 0.8772(6) 0.0516(16) Uani 1 1 d . . . . .
H8A H 0.877177 0.113800 0.896588 0.077 Uiso 1 1 calc R U . . .
H8B H 1.031879 0.044126 0.854149 0.077 Uiso 1 1 calc R U . . .
H8C H 0.924943 -0.036332 0.938140 0.077 Uiso 1 1 calc R U . . .
C9 C 0.9926(7) -0.1201(7) 0.7562(6) 0.0542(17) Uani 1 1 d . . . . .
H9A H 0.986036 -0.190895 0.817122 0.081 Uiso 1 1 calc R U . . .
H9B H 1.087261 -0.106150 0.731191 0.081 Uiso 1 1 calc R U . . .
H9C H 0.965936 -0.141524 0.699979 0.081 Uiso 1 1 calc R U . . .
C10 C 0.4096(5) 0.1425(5) 0.7272(4) 0.0351(12) Uani 1 1 d . . . . .
H10 H 0.449711 0.217042 0.680591 0.042 Uiso 1 1 calc R U . . .
C12 C 0.3812(9) 0.0694(8) 0.6573(6) 0.065(2) Uani 1 1 d . . . . .
H12A H 0.464073 0.050202 0.601969 0.097 Uiso 1 1 calc R U . . .
H12B H 0.306825 0.121619 0.625338 0.097 Uiso 1 1 calc R U . . .
H12C H 0.354215 -0.010965 0.699540 0.097 Uiso 1 1 calc R U . . .
C11 C 0.2749(6) 0.1965(6) 0.8006(6) 0.0463(15) Uani 1 1 d . . . . .
H11A H 0.235136 0.125486 0.849501 0.069 Uiso 1 1 calc R U . . .
H11B H 0.210304 0.247800 0.758701 0.069 Uiso 1 1 calc R U . . .
H11C H 0.293477 0.250660 0.840307 0.069 Uiso 1 1 calc R U . . .
C25 C 0.6873(7) 0.3471(8) 0.9848(5) 0.0543(18) Uani 1 1 d . . . . .
H25A H 0.642733 0.273854 0.993900 0.065 Uiso 1 1 calc R U . . .
H25B H 0.615368 0.423964 0.997479 0.065 Uiso 1 1 calc R U . . .
C24 C 0.7794(7) 0.3173(7) 1.0583(6) 0.0543(17) Uani 1 1 d . . . . .
H24A H 0.729493 0.344714 1.125798 0.065 Uiso 1 1 calc R U . . .
H24B H 0.818984 0.224429 1.072309 0.065 Uiso 1 1 calc R U . . .
C23 C 0.8846(12) 0.3913(12) 1.0011(7) 0.097(4) Uani 1 1 d . . . . .
H23A H 0.971284 0.350585 1.022624 0.116 Uiso 1 1 calc R U . . .
H23B H 0.856054 0.479270 1.016003 0.116 Uiso 1 1 calc R U . . .
C22 C 0.9046(7) 0.3956(8) 0.8874(6) 0.0570(18) Uani 1 1 d . . . . .
H22A H 0.920504 0.480850 0.845726 0.068 Uiso 1 1 calc R U . . .
H22B H 0.983689 0.329335 0.862256 0.068 Uiso 1 1 calc R U . . .

loop_
_atom_site_aniso_label
_atom_site_aniso_U_11
_atom_site_aniso_U_22
_atom_site_aniso_U_33
_atom_site_aniso_U_23
_atom_site_aniso_U_13
_atom_site_aniso_U_12
Dy1 0.03091(18) 0.02325(18) 0.02004(18) -0.00422(10) -0.00557(11) -0.01060(10)
Cl1 0.0327(6) 0.0459(7) 0.0368(8) -0.0052(6) -0.0037(5) -0.0128(5)
Cl2 0.0344(6) 0.0406(7) 0.0313(7) -0.0057(5) -0.0041(5) -0.0108(5)
O1 0.040(2) 0.054(2) 0.030(2) -0.0135(18) -0.0088(17) -0.0161(18)
N1 0.032(2) 0.029(2) 0.017(2) 0.0027(16) -0.0103(17) -0.0121(17)
N2 0.038(2) 0.024(2) 0.024(2) 0.0014(17) -0.0093(19) -0.0107(17)
N3 0.054(3) 0.028(2) 0.028(3) -0.0056(19) -0.004(2) -0.014(2)
C17 0.062(4) 0.043(3) 0.021(3) 0.000(2) -0.009(3) -0.018(3)
C16 0.036(3) 0.035(3) 0.022(3) 0.001(2) -0.008(2) -0.014(2)
C15 0.043(3) 0.036(3) 0.019(3) -0.007(2) -0.004(2) -0.010(2)
C14 0.040(3) 0.024(2) 0.026(3) -0.004(2) -0.011(2) -0.009(2)
C13 0.072(4) 0.033(3) 0.024(3) -0.011(2) -0.011(3) -0.013(3)
C18 0.051(3) 0.030(3) 0.036(3) 0.004(2) -0.014(3) -0.008(2)
C19 0.052(3) 0.024(3) 0.044(4) -0.004(2) -0.004(3) -0.003(2)
C21 0.085(5) 0.025(3) 0.047(4) -0.017(3) -0.006(4) -0.012(3)
C20 0.063(4) 0.035(3) 0.045(4) -0.005(3) -0.004(3) -0.026(3)
C1 0.035(2) 0.019(2) 0.017(2) -0.0041(18) -0.004(2) -0.0109(19)
C6 0.034(2) 0.023(2) 0.023(3) -0.0043(19) -0.007(2) -0.0083(19)
C5 0.042(3) 0.031(3) 0.029(3) -0.001(2) -0.007(2) -0.019(2)
C4 0.054(3) 0.035(3) 0.014(2) 0.001(2) -0.002(2) -0.021(2)
C3 0.061(3) 0.022(2) 0.022(3) -0.002(2) -0.017(3) -0.008(2)
C2 0.037(3) 0.033(3) 0.020(3) -0.008(2) -0.008(2) -0.012(2)
C7 0.038(3) 0.042(3) 0.033(3) 0.003(2) -0.015(2) -0.010(2)
C8 0.053(4) 0.051(4) 0.064(5) -0.017(3) -0.025(3) -0.015(3)
C9 0.052(4) 0.063(4) 0.049(4) -0.022(3) -0.017(3) 0.002(3)
C10 0.035(3) 0.039(3) 0.034(3) 0.000(2) -0.014(2) -0.012(2)
C12 0.080(5) 0.078(5) 0.053(5) -0.016(4) -0.044(4) -0.009(4)
C11 0.035(3) 0.051(4) 0.052(4) -0.006(3) -0.011(3) -0.010(3)
C25 0.052(4) 0.093(5) 0.018(3) -0.012(3) -0.009(3) -0.012(4)
C24 0.057(4) 0.071(5) 0.041(4) -0.016(3) -0.018(3) -0.013(3)
C23 0.122(8) 0.136(9) 0.071(6) 0.004(6) -0.058(6) -0.076(7)
C22 0.051(4) 0.088(5) 0.048(4) -0.018(4) -0.016(3) -0.033(4)

loop_
_atom_type_symbol
_atom_type_description
_atom_type_scat_dispersion_real
_atom_type_scat_dispersion_imag
_atom_type_scat_source
C C 0.0137 0.0067 'International Tables Vol C Tables 4.2.6.8 and 6.1.1.4'
H H 0.0000 0.0000 'International Tables Vol C Tables 4.2.6.8 and 6.1.1.4'
Cl Cl 0.3281 0.5435 'International Tables Vol C Tables 4.2.6.8 and 6.1.1.4'
Dy Dy -5.9987 12.4498 'International Tables Vol C Tables 4.2.6.8 and 6.1.1.4'
N N 0.0241 0.0134 'International Tables Vol C Tables 4.2.6.8 and 6.1.1.4'
O O 0.0389 0.0241 'International Tables Vol C Tables 4.2.6.8 and 6.1.1.4'

loop_
_geom_angle_atom_site_label_1
_geom_angle_atom_site_label_2
_geom_angle_atom_site_label_3
_geom_angle
_geom_angle_site_symmetry_1
_geom_angle_site_symmetry_3
_geom_angle_publ_flag
Cl1 Dy1 Cl2 162.92(5) . . ?
O1 Dy1 Cl1 81.50(9) . . ?
O1 Dy1 Cl2 81.74(9) . . ?
O1 Dy1 N3 84.95(15) . . ?
N1 Dy1 Cl1 93.25(10) . . ?
N1 Dy1 Cl2 93.47(11) . . ?
N1 Dy1 O1 124.32(13) . . ?
N1 Dy1 N3 150.47(15) . . ?
N2 Dy1 Cl1 94.19(11) . . ?
N2 Dy1 Cl2 102.41(11) . . ?
N2 Dy1 O1 154.88(14) . . ?
N2 Dy1 N1 80.48(14) . . ?
N2 Dy1 N3 70.74(15) . . ?
N3 Dy1 Cl1 95.27(12) . . ?
N3 Dy1 Cl2 86.52(11) . . ?
C25 O1 Dy1 124.3(3) . . ?
C22 O1 Dy1 126.9(4) . . ?
C22 O1 C25 108.8(5) . . ?
C14 N1 Dy1 122.5(3) . . ?
C14 N1 C1 118.7(4) . . ?
C1 N1 Dy1 117.9(3) . . ?
C16 N2 Dy1 122.3(3) . . ?
C16 N2 C18 116.8(4) . . ?
C18 N2 Dy1 118.4(3) . . ?
C19 N3 Dy1 101.5(3) . . ?
C19 N3 C21 108.8(5) . . ?
C19 N3 C20 110.5(5) . . ?
C21 N3 Dy1 115.8(3) . . ?
C20 N3 Dy1 111.1(4) . . ?
C20 N3 C21 109.0(5) . . ?
H17A C17 H17B 109.5 . . ?
H17A C17 H17C 109.5 . . ?
H17B C17 H17C 109.5 . . ?
C16 C17 H17A 109.5 . . ?
C16 C17 H17B 109.5 . . ?
C16 C17 H17C 109.5 . . ?
N2 C16 C17 119.6(5) . . ?
N2 C16 C15 124.2(5) . . ?
C15 C16 C17 116.2(5) . . ?
C16 C15 H15 114.6 . . ?
C16 C15 C14 130.7(5) . . ?
C14 C15 H15 114.6 . . ?
N1 C14 C15 124.7(5) . . ?
N1 C14 C13 120.7(4) . . ?
C15 C14 C13 114.7(5) . . ?
C14 C13 H13A 109.5 . . ?
C14 C13 H13B 109.5 . . ?
C14 C13 H13C 109.5 . . ?
H13A C13 H13B 109.5 . . ?
H13A C13 H13C 109.5 . . ?
H13B C13 H13C 109.5 . . ?
N2 C18 H18A 109.7 . . ?
N2 C18 H18B 109.7 . . ?
N2 C18 C19 109.6(4) . . ?
H18A C18 H18B 108.2 . . ?
C19 C18 H18A 109.7 . . ?
C19 C18 H18B 109.7 . . ?
N3 C19 C18 113.2(5) . . ?
N3 C19 H19A 108.9 . . ?
N3 C19 H19B 108.9 . . ?
C18 C19 H19A 108.9 . . ?
C18 C19 H19B 108.9 . . ?
H19A C19 H19B 107.8 . . ?
N3 C21 H21A 109.5 . . ?
N3 C21 H21B 109.5 . . ?
N3 C21 H21C 109.5 . . ?
H21A C21 H21B 109.5 . . ?
H21A C21 H21C 109.5 . . ?
H21B C21 H21C 109.5 . . ?
N3 C20 H20A 109.5 . . ?
N3 C20 H20B 109.5 . . ?
N3 C20 H20C 109.5 . . ?
H20A C20 H20B 109.5 . . ?
H20A C20 H20C 109.5 . . ?
H20B C20 H20C 109.5 . . ?
C6 C1 N1 119.1(4) . . ?
C2 C1 N1 120.4(4) . . ?
C2 C1 C6 120.5(4) . . ?
C1 C6 C10 122.9(4) . . ?
C5 C6 C1 117.9(4) . . ?
C5 C6 C10 119.2(4) . . ?
C6 C5 H5 119.0 . . ?
C4 C5 C6 122.0(5) . . ?
C4 C5 H5 119.0 . . ?
C5 C4 H4 120.5 . . ?
C5 C4 C3 119.0(5) . . ?
C3 C4 H4 120.5 . . ?
C4 C3 H3 119.2 . . ?
C4 C3 C2 121.6(5) . . ?
C2 C3 H3 119.2 . . ?
C1 C2 C7 122.8(4) . . ?
C3 C2 C1 119.0(5) . . ?
C3 C2 C7 118.2(5) . . ?
C2 C7 H7 107.6 . . ?
C2 C7 C9 112.7(5) . . ?
C8 C7 C2 112.2(5) . . ?
C8 C7 H7 107.6 . . ?
C8 C7 C9 108.8(5) . . ?
C9 C7 H7 107.6 . . ?
C7 C8 H8A 109.5 . . ?
C7 C8 H8B 109.5 . . ?
C7 C8 H8C 109.5 . . ?
H8A C8 H8B 109.5 . . ?
H8A C8 H8C 109.5 . . ?
H8B C8 H8C 109.5 . . ?
C7 C9 H9A 109.5 . . ?
C7 C9 H9B 109.5 . . ?
C7 C9 H9C 109.5 . . ?
H9A C9 H9B 109.5 . . ?
H9A C9 H9C 109.5 . . ?
H9B C9 H9C 109.5 . . ?
C6 C10 H10 107.5 . . ?
C6 C10 C11 112.0(5) . . ?
C12 C10 C6 111.7(5) . . ?
C12 C10 H10 107.5 . . ?
C12 C10 C11 110.3(5) . . ?
C11 C10 H10 107.5 . . ?
C10 C12 H12A 109.5 . . ?
C10 C12 H12B 109.5 . . ?
C10 C12 H12C 109.5 . . ?
H12A C12 H12B 109.5 . . ?
H12A C12 H12C 109.5 . . ?
H12B C12 H12C 109.5 . . ?
C10 C11 H11A 109.5 . . ?
C10 C11 H11B 109.5 . . ?
C10 C11 H11C 109.5 . . ?
H11A C11 H11B 109.5 . . ?
H11A C11 H11C 109.5 . . ?
H11B C11 H11C 109.5 . . ?
O1 C25 H25A 110.8 . . ?
O1 C25 H25B 110.8 . . ?
O1 C25 C24 104.9(5) . . ?
H25A C25 H25B 108.8 . . ?
C24 C25 H25A 110.8 . . ?
C24 C25 H25B 110.8 . . ?
C25 C24 H24A 111.2 . . ?
C25 C24 H24B 111.2 . . ?
H24A C24 H24B 109.1 . . ?
C23 C24 C25 102.9(6) . . ?
C23 C24 H24A 111.2 . . ?
C23 C24 H24B 111.2 . . ?
C24 C23 H23A 110.2 . . ?
C24 C23 H23B 110.2 . . ?
C24 C23 C22 107.7(6) . . ?
H23A C23 H23B 108.5 . . ?
C22 C23 H23A 110.2 . . ?
C22 C23 H23B 110.2 . . ?
O1 C22 C23 104.9(6) . . ?
O1 C22 H22A 110.8 . . ?
O1 C22 H22B 110.8 . . ?
C23 C22 H22A 110.8 . . ?
C23 C22 H22B 110.8 . . ?
H22A C22 H22B 108.8 . . ?

loop_
_geom_bond_atom_site_label_1
_geom_bond_atom_site_label_2
_geom_bond_distance
_geom_bond_site_symmetry_2
_geom_bond_publ_flag
Dy1 Cl1 2.5864(13) . ?
Dy1 Cl2 2.5925(13) . ?
Dy1 O1 2.475(4) . ?
Dy1 N1 2.354(4) . ?
Dy1 N2 2.324(4) . ?
Dy1 N3 2.535(4) . ?
O1 C25 1.472(7) . ?
O1 C22 1.448(7) . ?
N1 C14 1.319(7) . ?
N1 C1 1.453(6) . ?
N2 C16 1.340(7) . ?
N2 C18 1.479(7) . ?
N3 C19 1.471(8) . ?
N3 C21 1.487(8) . ?
N3 C20 1.487(7) . ?
C17 H17A 0.9800 . ?
C17 H17B 0.9800 . ?
C17 H17C 0.9800 . ?
C17 C16 1.505(7) . ?
C16 C15 1.399(8) . ?
C15 H15 0.9500 . ?
C15 C14 1.411(7) . ?
C14 C13 1.511(7) . ?
C13 H13A 0.9800 . ?
C13 H13B 0.9800 . ?
C13 H13C 0.9800 . ?
C18 H18A 0.9900 . ?
C18 H18B 0.9900 . ?
C18 C19 1.492(9) . ?
C19 H19A 0.9900 . ?
C19 H19B 0.9900 . ?
C21 H21A 0.9800 . ?
C21 H21B 0.9800 . ?
C21 H21C 0.9800 . ?
C20 H20A 0.9800 . ?
C20 H20B 0.9800 . ?
C20 H20C 0.9800 . ?
C1 C6 1.414(7) . ?
C1 C2 1.401(7) . ?
C6 C5 1.391(7) . ?
C6 C10 1.518(7) . ?
C5 H5 0.9500 . ?
C5 C4 1.381(8) . ?
C4 H4 0.9500 . ?
C4 C3 1.382(8) . ?
C3 H3 0.9500 . ?
C3 C2 1.381(7) . ?
C2 C7 1.521(7) . ?
C7 H7 1.0000 . ?
C7 C8 1.515(8) . ?
C7 C9 1.554(9) . ?
C8 H8A 0.9800 . ?
C8 H8B 0.9800 . ?
C8 H8C 0.9800 . ?
C9 H9A 0.9800 . ?
C9 H9B 0.9800 . ?
C9 H9C 0.9800 . ?
C10 H10 1.0000 . ?
C10 C12 1.514(9) . ?
C10 C11 1.538(9) . ?
C12 H12A 0.9800 . ?
C12 H12B 0.9800 . ?
C12 H12C 0.9800 . ?
C11 H11A 0.9800 . ?
C11 H11B 0.9800 . ?
C11 H11C 0.9800 . ?
C25 H25A 0.9900 . ?
C25 H25B 0.9900 . ?
C25 C24 1.500(9) . ?
C24 H24A 0.9900 . ?
C24 H24B 0.9900 . ?
C24 C23 1.446(11) . ?
C23 H23A 0.9900 . ?
C23 H23B 0.9900 . ?
C23 C22 1.484(11) . ?
C22 H22A 0.9900 . ?
C22 H22B 0.9900 . ?

loop_
_geom_torsion_atom_site_label_1
_geom_torsion_atom_site_label_2
_geom_torsion_atom_site_label_3
_geom_torsion_atom_site_label_4
_geom_torsion
_geom_torsion_site_symmetry_1
_geom_torsion_site_symmetry_2
_geom_torsion_site_symmetry_3
_geom_torsion_site_symmetry_4
_geom_torsion_publ_flag
Dy1 O1 C25 C24 161.7(4) . . . . ?
Dy1 O1 C22 C23 178.6(6) . . . . ?
Dy1 N1 C14 C15 -20.3(7) . . . . ?
Dy1 N1 C14 C13 158.6(4) . . . . ?
Dy1 N1 C1 C6 101.8(4) . . . . ?
Dy1 N1 C1 C2 -76.4(5) . . . . ?
Dy1 N2 C16 C17 -155.4(4) . . . . ?
Dy1 N2 C16 C15 25.3(7) . . . . ?
Dy1 N2 C18 C19 -13.6(6) . . . . ?
Dy1 N3 C19 C18 -56.4(5) . . . . ?
O1 C25 C24 C23 30.6(9) . . . . ?
N1 C1 C6 C5 -178.8(5) . . . . ?
N1 C1 C6 C10 3.5(7) . . . . ?
N1 C1 C2 C3 178.4(5) . . . . ?
N1 C1 C2 C7 -3.8(7) . . . . ?
N2 C16 C15 C14 8.6(9) . . . . ?
N2 C18 C19 N3 50.1(6) . . . . ?
C17 C16 C15 C14 -170.8(5) . . . . ?
C16 N2 C18 C19 -176.0(5) . . . . ?
C16 C15 C14 N1 -11.3(9) . . . . ?
C16 C15 C14 C13 169.7(6) . . . . ?
C14 N1 C1 C6 -88.8(6) . . . . ?
C14 N1 C1 C2 93.0(6) . . . . ?
C18 N2 C16 C17 6.2(7) . . . . ?
C18 N2 C16 C15 -173.1(5) . . . . ?
C21 N3 C19 C18 -178.9(5) . . . . ?
C20 N3 C19 C18 61.5(6) . . . . ?
C1 N1 C14 C15 170.8(5) . . . . ?
C1 N1 C14 C13 -10.3(7) . . . . ?
C1 C6 C5 C4 1.7(8) . . . . ?
C1 C6 C10 C12 103.9(6) . . . . ?
C1 C6 C10 C11 -131.9(5) . . . . ?
C1 C2 C7 C8 119.9(6) . . . . ?
C1 C2 C7 C9 -116.9(6) . . . . ?
C6 C1 C2 C3 0.2(7) . . . . ?
C6 C1 C2 C7 178.0(5) . . . . ?
C6 C5 C4 C3 -2.3(8) . . . . ?
C5 C6 C10 C12 -73.8(7) . . . . ?
C5 C6 C10 C11 50.5(7) . . . . ?
C5 C4 C3 C2 2.0(8) . . . . ?
C4 C3 C2 C1 -0.9(8) . . . . ?
C4 C3 C2 C7 -178.8(5) . . . . ?
C3 C2 C7 C8 -62.3(7) . . . . ?
C3 C2 C7 C9 60.9(7) . . . . ?
C2 C1 C6 C5 -0.6(7) . . . . ?
C2 C1 C6 C10 -178.2(5) . . . . ?
C10 C6 C5 C4 179.4(5) . . . . ?
C25 O1 C22 C23 -2.1(9) . . . . ?
C25 C24 C23 C22 -32.7(11) . . . . ?
C24 C23 C22 O1 22.2(11) . . . . ?
C22 O1 C25 C24 -17.7(8) . . . . ?
